data_4027634
loop_
_publ_author_name
'G. Richard Stephenson'
'Caroline Roe'
'Christopher E. Anson'

_publ_section_title
;
 Stereochemical Requirements of Oxidative Cyclizations in Extended
 Iterative Organoiron-Mediated Routes to Alkaloids
;
_journal_name_full 'Journal of Organic Chemistry'
_journal_page_first 9684
_journal_page_last 9692
_journal_paper_doi 10.1021/jo301617f
_journal_volume 77
_journal_year 2012
_chemical_formula_sum 'C20 H22 Fe O7'
_chemical_formula_weight 430.23
_chemical_name_systematic
; 
 ? 
;
_space_group_IT_number 14
_symmetry_cell_setting monoclinic
_symmetry_space_group_name_Hall '-P 2ybc'
_symmetry_space_group_name_H-M 'P 1 21/c 1'
_atom_sites_solution_hydrogens geom
_atom_sites_solution_primary direct
_atom_sites_solution_secondary difmap
_audit_creation_method SHELXL-97
_cell_angle_alpha 90.00
_cell_angle_beta 108.283(1)
_cell_angle_gamma 90.00
_cell_formula_units_Z 8
_cell_length_a 21.2199(13)
_cell_length_b 10.4053(7)
_cell_length_c 18.6446(12)
_cell_measurement_reflns_used 6959
_cell_measurement_temperature 100(2)
_cell_measurement_theta_max 27.96
_cell_measurement_theta_min 2.20
_cell_volume 3908.9(4)
_computing_cell_refinement 'SMART-NT 5.6 (Bruker AXS Inc., 2005)'
_computing_data_collection 'SMART-NT 5.6 (Bruker AXS Inc., 2005)'
_computing_data_reduction 'SAINT+ 6.45 (Bruker AXS Inc., 2003)'
_computing_molecular_graphics 'SHELXTL 6.14 (BrukerAXS Inc., 2003)'
_computing_publication_material 'SHELXTL 6.14 (BrukerAXS Inc., 2003)'
_computing_structure_refinement 'SHELXTL 6.14 (BrukerAXS Inc., 2003)'
_computing_structure_solution 'SHELXTL 6.14 (BrukerAXS Inc., 2003)'
_diffrn_ambient_temperature 100(2)
_diffrn_detector_area_resol_mean 8.333
_diffrn_measured_fraction_theta_full 0.997
_diffrn_measured_fraction_theta_max 0.909
_diffrn_measurement_device_type 'Bruker SMART Apex'
_diffrn_measurement_method 'CCD area detector'
_diffrn_radiation_monochromator graphite
_diffrn_radiation_source 'rotating anode'
_diffrn_radiation_type MoK\a
_diffrn_radiation_wavelength 0.71073
_diffrn_reflns_av_R_equivalents 0.0347
_diffrn_reflns_av_sigmaI/netI 0.0375
_diffrn_reflns_limit_h_max 26
_diffrn_reflns_limit_h_min -28
_diffrn_reflns_limit_k_max 13
_diffrn_reflns_limit_k_min -13
_diffrn_reflns_limit_l_max 23
_diffrn_reflns_limit_l_min -21
_diffrn_reflns_number 25378
_diffrn_reflns_theta_full 25.00
_diffrn_reflns_theta_max 28.20
_diffrn_reflns_theta_min 2.20
_exptl_absorpt_coefficient_mu 0.811
_exptl_absorpt_correction_T_max 0.859
_exptl_absorpt_correction_T_min 0.687
_exptl_absorpt_correction_type multi-scan
_exptl_absorpt_process_details 'SADABS (Bruker AXS Inc., 2005)'
_exptl_crystal_colour 'pale yellow'
_exptl_crystal_density_diffrn 1.462
_exptl_crystal_description chunk
_exptl_crystal_F_000 1792
_exptl_crystal_size_max 0.42
_exptl_crystal_size_mid 0.36
_exptl_crystal_size_min 0.28
_refine_diff_density_max 0.485
_refine_diff_density_min -0.233
_refine_diff_density_rms 0.075
_refine_ls_extinction_method none
_refine_ls_goodness_of_fit_ref 1.031
_refine_ls_hydrogen_treatment refall
_refine_ls_matrix_type full
_refine_ls_number_parameters 677
_refine_ls_number_reflns 8751
_refine_ls_number_restraints 0
_refine_ls_restrained_S_all 1.031
_refine_ls_R_factor_all 0.0525
_refine_ls_R_factor_gt 0.0372
_refine_ls_shift/su_max 0.002
_refine_ls_shift/su_mean 0.000
_refine_ls_structure_factor_coef Fsqd
_refine_ls_weighting_details 'calc w=1/[\s^2^(Fo^2^)+(0.0510P)^2^+0.1427P] where P=(Fo^2^+2Fc^2^)/3'
_refine_ls_weighting_scheme calc
_refine_ls_wR_factor_gt 0.0859
_refine_ls_wR_factor_ref 0.0937
_reflns_number_gt 6898
_reflns_number_total 8751
_reflns_threshold_expression >2sigma(I)
_cod_data_source_file jo301617f_si_003.cif
_cod_data_source_block crc342c
_cod_original_sg_symbol_H-M 'P 21/c'
_cod_database_code 4027634

loop_
_symmetry_equiv_pos_as_xyz
'x, y, z'
'-x, y+1/2, -z+1/2'
'-x, -y, -z'
'x, -y-1/2, z-1/2'

loop_
_atom_site_label
_atom_site_type_symbol
_atom_site_fract_x
_atom_site_fract_y
_atom_site_fract_z
_atom_site_U_iso_or_equiv
_atom_site_adp_type
_atom_site_occupancy
_atom_site_symmetry_multiplicity
_atom_site_calc_flag
Fe1 Fe 0.348811(12) 0.56728(2) 0.344885(14) 0.01375(8) Uani 1 1 d
C21 C 0.35372(8) 0.52185(18) 0.25354(11) 0.0167(4) Uani 1 1 d
O21 O 0.35771(7) 0.49253(14) 0.19606(8) 0.0241(3) Uani 1 1 d
C22 C 0.31685(9) 0.41362(19) 0.36058(10) 0.0185(4) Uani 1 1 d
O22 O 0.29683(7) 0.31537(13) 0.37070(8) 0.0254(3) Uani 1 1 d
C23 C 0.27300(9) 0.65712(18) 0.31684(10) 0.0174(4) Uani 1 1 d
O23 O 0.22334(6) 0.71033(13) 0.29854(8) 0.0244(3) Uani 1 1 d
C1 C 0.41656(9) 0.71684(17) 0.35199(10) 0.0152(4) Uani 1 1 d
H1 H 0.4256(9) 0.7403(18) 0.3055(11) 0.013(5) Uiso 1 1 d
C2 C 0.44977(8) 0.60361(17) 0.38960(10) 0.0141(4) Uani 1 1 d
C3 C 0.42392(9) 0.55798(18) 0.44597(10) 0.0151(4) Uani 1 1 d
H3 H 0.4377(10) 0.472(2) 0.4707(11) 0.024(5) Uiso 1 1 d
C4 C 0.37074(9) 0.63143(18) 0.45699(10) 0.0161(4) Uani 1 1 d
H4 H 0.3497(10) 0.594(2) 0.4883(12) 0.022(6) Uiso 1 1 d
C5 C 0.37616(9) 0.77723(18) 0.46045(11) 0.0174(4) Uani 1 1 d
H5 H 0.4075(9) 0.8018(18) 0.5099(11) 0.013(5) Uiso 1 1 d
O1 O 0.31367(6) 0.83962(13) 0.44910(7) 0.0197(3) Uani 1 1 d
C7 C 0.28848(12) 0.8255(2) 0.51074(13) 0.0284(5) Uani 1 1 d
H71 H 0.2497(12) 0.881(2) 0.4995(13) 0.031(6) Uiso 1 1 d
H72 H 0.3198(13) 0.851(2) 0.5560(15) 0.040(7) Uiso 1 1 d
H73 H 0.2735(12) 0.736(2) 0.5155(13) 0.039(7) Uiso 1 1 d
C6 C 0.40341(10) 0.82689(18) 0.39893(11) 0.0193(4) Uani 1 1 d
H61 H 0.4453(11) 0.877(2) 0.4200(12) 0.022(6) Uiso 1 1 d
H62 H 0.3739(10) 0.8824(19) 0.3710(11) 0.014(5) Uiso 1 1 d
C8 C 0.50391(8) 0.53543(17) 0.36973(10) 0.0141(4) Uani 1 1 d
C9 C 0.56207(9) 0.59941(17) 0.37133(10) 0.0147(4) Uani 1 1 d
C10 C 0.61316(9) 0.53109(18) 0.35550(10) 0.0152(4) Uani 1 1 d
H10 H 0.6522(10) 0.5751(19) 0.3560(11) 0.015(5) Uiso 1 1 d
C11 C 0.60707(9) 0.40072(18) 0.33845(10) 0.0153(4) Uani 1 1 d
C12 C 0.54909(9) 0.33570(17) 0.33892(10) 0.0149(4) Uani 1 1 d
C13 C 0.49858(9) 0.40275(18) 0.35439(10) 0.0148(4) Uani 1 1 d
H13 H 0.4581(10) 0.3573(19) 0.3541(11) 0.017(5) Uiso 1 1 d
C14 C 0.57487(9) 0.73861(18) 0.39391(11) 0.0175(4) Uani 1 1 d
H141 H 0.6153(10) 0.7702(19) 0.3853(11) 0.019(5) Uiso 1 1 d
H142 H 0.5411(10) 0.7944(19) 0.3650(11) 0.018(5) Uiso 1 1 d
O2 O 0.58277(7) 0.74995(13) 0.47247(8) 0.0250(3) Uani 1 1 d
C15 C 0.60436(13) 0.8754(2) 0.49977(15) 0.0330(5) Uani 1 1 d
H151 H 0.6095(12) 0.883(2) 0.5534(15) 0.042(7) Uiso 1 1 d
H152 H 0.5724(12) 0.940(2) 0.4736(13) 0.038(7) Uiso 1 1 d
H153 H 0.6488(12) 0.900(2) 0.4923(13) 0.034(6) Uiso 1 1 d
O3 O 0.65437(6) 0.32866(12) 0.32177(7) 0.0179(3) Uani 1 1 d
C16 C 0.71216(10) 0.3958(2) 0.31824(14) 0.0239(4) Uani 1 1 d
H161 H 0.7388(10) 0.330(2) 0.3053(11) 0.017(5) Uiso 1 1 d
H162 H 0.7334(11) 0.438(2) 0.3653(13) 0.027(6) Uiso 1 1 d
H163 H 0.7004(12) 0.461(2) 0.2810(14) 0.038(7) Uiso 1 1 d
O4 O 0.54762(6) 0.20712(12) 0.32232(7) 0.0190(3) Uani 1 1 d
C17 C 0.49130(10) 0.1361(2) 0.32643(13) 0.0222(4) Uani 1 1 d
H171 H 0.4984(10) 0.049(2) 0.3133(12) 0.028(6) Uiso 1 1 d
H172 H 0.4508(10) 0.174(2) 0.2901(11) 0.019(5) Uiso 1 1 d
H173 H 0.4875(9) 0.1387(18) 0.3779(12) 0.014(5) Uiso 1 1 d
Fe2 Fe 0.844183(12) 0.62614(3) 0.848186(14) 0.01504(8) Uani 1 1 d
C71 C 0.85018(9) 0.57818(18) 0.75756(11) 0.0185(4) Uani 1 1 d
O71 O 0.85588(7) 0.54909(14) 0.70113(8) 0.0250(3) Uani 1 1 d
C72 C 0.81238(9) 0.4734(2) 0.86469(10) 0.0202(4) Uani 1 1 d
O72 O 0.79221(7) 0.37543(14) 0.87541(8) 0.0287(3) Uani 1 1 d
C73 C 0.76816(9) 0.71517(18) 0.81757(10) 0.0179(4) Uani 1 1 d
O73 O 0.71853(6) 0.76927(13) 0.79618(8) 0.0232(3) Uani 1 1 d
C51 C 0.90775(9) 0.78121(18) 0.85153(11) 0.0184(4) Uani 1 1 d
H51 H 0.9144(10) 0.8056(19) 0.8052(12) 0.022 Uiso 1 1 d
C52 C 0.94443(9) 0.67100(18) 0.88911(10) 0.0160(4) Uani 1 1 d
C53 C 0.92169(9) 0.62434(19) 0.94768(11) 0.0188(4) Uani 1 1 d
H53 H 0.9419(10) 0.548(2) 0.9728(11) 0.023 Uiso 1 1 d
C54 C 0.86756(9) 0.6928(2) 0.96024(11) 0.0197(4) Uani 1 1 d
H54 H 0.8471(11) 0.654(2) 0.9933(12) 0.024 Uiso 1 1 d
C55 C 0.86797(9) 0.8382(2) 0.96093(11) 0.0215(4) Uani 1 1 d
H55 H 0.8977(10) 0.870(2) 1.0111(12) 0.026 Uiso 1 1 d
O51 O 0.80294(7) 0.89119(14) 0.94869(7) 0.0238(3) Uani 1 1 d
C57 C 0.77694(14) 0.8674(3) 1.00906(15) 0.0420(7) Uani 1 1 d
H571 H 0.7384(12) 0.921(2) 1.0008(13) 0.033(6) Uiso 1 1 d
H572 H 0.8095(14) 0.892(3) 1.0537(17) 0.052(8) Uiso 1 1 d
H573 H 0.7649(14) 0.774(3) 1.0124(16) 0.060(9) Uiso 1 1 d
C56 C 0.89379(10) 0.88926(19) 0.89859(12) 0.0215(4) Uani 1 1 d
H561 H 0.8604(11) 0.949(2) 0.8672(13) 0.032(6) Uiso 1 1 d
H562 H 0.9360(11) 0.942(2) 0.9206(12) 0.031(6) Uiso 1 1 d
C58 C 0.99850(9) 0.60376(18) 0.86808(10) 0.0154(4) Uani 1 1 d
C59 C 1.05362(9) 0.67066(18) 0.86155(11) 0.0184(4) Uani 1 1 d
C60 C 1.10580(9) 0.60099(19) 0.84885(11) 0.0180(4) Uani 1 1 d
H60 H 1.1426(10) 0.6470(19) 0.8454(11) 0.015(5) Uiso 1 1 d
C61 C 1.10381(9) 0.46857(18) 0.84173(10) 0.0166(4) Uani 1 1 d
C62 C 1.04789(9) 0.40141(18) 0.84726(10) 0.0166(4) Uani 1 1 d
C63 C 0.99636(9) 0.46898(18) 0.86055(10) 0.0160(4) Uani 1 1 d
H63 H 0.9574(10) 0.4260(19) 0.8646(11) 0.016(5) Uiso 1 1 d
C64 C 1.06106(10) 0.8150(2) 0.87145(13) 0.0248(4) Uani 1 1 d
H641 H 1.1019(11) 0.842(2) 0.8649(11) 0.023(6) Uiso 1 1 d
H642 H 1.0259(10) 0.865(2) 0.8325(11) 0.021(5) Uiso 1 1 d
O52 O 1.05795(7) 0.85950(13) 0.94261(9) 0.0283(3) Uani 1 1 d
C65 C 1.11031(13) 0.8096(3) 1.00391(16) 0.0383(6) Uani 1 1 d
H651 H 1.1078(11) 0.849(2) 1.0488(14) 0.030(6) Uiso 1 1 d
H652 H 1.1511(14) 0.842(3) 0.9980(15) 0.048(8) Uiso 1 1 d
H653 H 1.1094(13) 0.714(3) 1.0070(14) 0.050(8) Uiso 1 1 d
O53 O 1.15284(6) 0.39401(13) 0.83035(8) 0.0205(3) Uani 1 1 d
C66 C 1.20821(10) 0.4605(2) 0.81971(14) 0.0243(4) Uani 1 1 d
H661 H 1.2354(11) 0.395(2) 0.8115(13) 0.027(6) Uiso 1 1 d
H662 H 1.2318(11) 0.510(2) 0.8651(13) 0.033(6) Uiso 1 1 d
H663 H 1.1944(12) 0.517(2) 0.7786(14) 0.038(7) Uiso 1 1 d
O54 O 1.04950(6) 0.27093(12) 0.83838(8) 0.0225(3) Uani 1 1 d
C67 C 0.99543(11) 0.1987(2) 0.84769(15) 0.0275(5) Uani 1 1 d
H671 H 1.0057(11) 0.110(2) 0.8418(12) 0.029(6) Uiso 1 1 d
H672 H 0.9568(11) 0.224(2) 0.8099(12) 0.026(6) Uiso 1 1 d
H673 H 0.9912(10) 0.208(2) 0.8975(12) 0.022(6) Uiso 1 1 d

loop_
_atom_site_aniso_label
_atom_site_aniso_U_11
_atom_site_aniso_U_22
_atom_site_aniso_U_33
_atom_site_aniso_U_23
_atom_site_aniso_U_13
_atom_site_aniso_U_12
Fe1 0.01371(13) 0.01408(14) 0.01368(14) -0.00015(10) 0.00461(10) -0.00037(10)
C21 0.0132(8) 0.0148(9) 0.0211(10) 0.0007(8) 0.0039(7) -0.0019(7)
O21 0.0272(7) 0.0268(8) 0.0203(7) -0.0035(6) 0.0102(6) -0.0045(6)
C22 0.0164(9) 0.0224(10) 0.0159(9) -0.0029(8) 0.0038(7) 0.0003(8)
O22 0.0295(8) 0.0207(8) 0.0260(8) 0.0001(6) 0.0088(6) -0.0075(6)
C23 0.0201(9) 0.0159(9) 0.0175(9) -0.0020(7) 0.0078(8) -0.0027(8)
O23 0.0196(7) 0.0237(8) 0.0288(8) -0.0017(6) 0.0059(6) 0.0037(6)
C1 0.0148(8) 0.0154(9) 0.0158(9) 0.0009(7) 0.0053(7) -0.0007(7)
C2 0.0120(8) 0.0129(9) 0.0160(9) -0.0030(7) 0.0023(7) -0.0022(7)
C3 0.0179(9) 0.0134(9) 0.0130(9) -0.0009(7) 0.0033(7) -0.0019(7)
C4 0.0162(9) 0.0178(10) 0.0147(9) 0.0011(7) 0.0057(7) -0.0006(7)
C5 0.0165(9) 0.0171(10) 0.0186(10) -0.0023(8) 0.0056(8) 0.0024(7)
O1 0.0202(7) 0.0219(7) 0.0192(7) 0.0002(6) 0.0091(6) 0.0064(6)
C7 0.0308(12) 0.0317(13) 0.0280(12) 0.0032(10) 0.0169(10) 0.0083(10)
C6 0.0229(10) 0.0132(9) 0.0237(10) 0.0006(8) 0.0104(8) 0.0018(8)
C8 0.0153(8) 0.0148(9) 0.0122(8) 0.0005(7) 0.0042(7) 0.0006(7)
C9 0.0177(9) 0.0125(9) 0.0132(9) 0.0022(7) 0.0037(7) -0.0001(7)
C10 0.0145(8) 0.0173(9) 0.0145(9) 0.0005(7) 0.0054(7) -0.0025(7)
C11 0.0170(9) 0.0172(9) 0.0117(9) -0.0012(7) 0.0042(7) 0.0020(7)
C12 0.0188(9) 0.0122(9) 0.0125(9) -0.0022(7) 0.0031(7) -0.0010(7)
C13 0.0137(8) 0.0145(9) 0.0158(9) -0.0005(7) 0.0040(7) -0.0014(7)
C14 0.0180(9) 0.0138(9) 0.0225(10) -0.0004(8) 0.0087(8) -0.0022(8)
O2 0.0380(8) 0.0141(7) 0.0234(7) -0.0062(6) 0.0103(6) -0.0052(6)
C15 0.0410(14) 0.0169(11) 0.0370(14) -0.0097(10) 0.0063(11) -0.0039(10)
O3 0.0170(6) 0.0151(7) 0.0237(7) -0.0024(6) 0.0096(5) 0.0005(5)
C16 0.0197(10) 0.0207(11) 0.0354(13) -0.0016(10) 0.0145(9) 0.0006(8)
O4 0.0213(7) 0.0124(7) 0.0253(7) -0.0038(5) 0.0102(6) -0.0022(5)
C17 0.0248(10) 0.0144(10) 0.0277(11) -0.0041(9) 0.0089(9) -0.0060(8)
Fe2 0.01447(13) 0.01572(15) 0.01502(14) 0.00053(10) 0.00475(10) 0.00084(10)
C71 0.0145(9) 0.0178(10) 0.0217(10) 0.0025(8) 0.0038(7) -0.0001(7)
O71 0.0282(7) 0.0282(8) 0.0203(7) -0.0040(6) 0.0099(6) -0.0016(6)
C72 0.0185(9) 0.0253(11) 0.0165(9) 0.0004(8) 0.0050(7) 0.0038(8)
O72 0.0318(8) 0.0240(8) 0.0308(8) 0.0039(6) 0.0106(7) -0.0054(6)
C73 0.0205(10) 0.0178(10) 0.0165(9) -0.0022(8) 0.0072(8) -0.0019(8)
O73 0.0199(7) 0.0234(8) 0.0250(7) -0.0021(6) 0.0055(6) 0.0039(6)
C51 0.0177(9) 0.0178(10) 0.0193(10) -0.0001(8) 0.0055(7) 0.0003(7)
C52 0.0140(8) 0.0159(9) 0.0165(9) -0.0031(7) 0.0028(7) -0.0022(7)
C53 0.0186(9) 0.0183(10) 0.0171(9) -0.0011(8) 0.0024(7) 0.0025(8)
C54 0.0193(9) 0.0246(11) 0.0153(9) 0.0011(8) 0.0057(8) 0.0049(8)
C55 0.0191(9) 0.0226(11) 0.0201(10) -0.0043(8) 0.0024(8) 0.0070(8)
O51 0.0226(7) 0.0309(8) 0.0178(7) -0.0022(6) 0.0064(6) 0.0112(6)
C57 0.0408(15) 0.062(2) 0.0274(13) 0.0076(13) 0.0171(12) 0.0257(14)
C56 0.0215(10) 0.0145(10) 0.0269(11) -0.0024(8) 0.0052(8) 0.0039(8)
C58 0.0164(9) 0.0150(9) 0.0146(9) -0.0005(7) 0.0043(7) 0.0016(7)
C59 0.0196(9) 0.0143(9) 0.0218(10) 0.0003(8) 0.0072(8) 0.0012(7)
C60 0.0164(9) 0.0177(10) 0.0213(10) 0.0008(8) 0.0077(8) -0.0013(8)
C61 0.0175(9) 0.0168(9) 0.0157(9) -0.0011(7) 0.0053(7) 0.0028(7)
C62 0.0183(9) 0.0147(9) 0.0152(9) -0.0011(7) 0.0031(7) -0.0003(7)
C63 0.0143(8) 0.0167(9) 0.0166(9) 0.0005(7) 0.0041(7) -0.0007(7)
C64 0.0209(10) 0.0157(10) 0.0407(13) 0.0004(9) 0.0139(9) -0.0007(8)
O52 0.0218(7) 0.0195(7) 0.0437(9) -0.0120(7) 0.0104(7) 0.0006(6)
C65 0.0330(13) 0.0329(14) 0.0432(15) -0.0138(12) 0.0036(11) 0.0008(11)
O53 0.0180(6) 0.0169(7) 0.0294(8) -0.0035(6) 0.0113(6) 0.0013(5)
C66 0.0201(10) 0.0231(11) 0.0329(12) -0.0037(10) 0.0132(9) 0.0007(9)
O54 0.0215(7) 0.0127(7) 0.0350(8) -0.0041(6) 0.0115(6) -0.0011(5)
C67 0.0254(11) 0.0151(10) 0.0417(14) -0.0026(10) 0.0103(10) -0.0023(8)

loop_
_atom_type_symbol
_atom_type_description
_atom_type_scat_dispersion_real
_atom_type_scat_dispersion_imag
_atom_type_scat_source
C C 0.0033 0.0016 'International Tables Vol C Tables 4.2.6.8 and 6.1.1.4'
H H 0.0000 0.0000 'International Tables Vol C Tables 4.2.6.8 and 6.1.1.4'
O O 0.0106 0.0060 'International Tables Vol C Tables 4.2.6.8 and 6.1.1.4'
Fe Fe 0.3463 0.8444 'International Tables Vol C Tables 4.2.6.8 and 6.1.1.4'

loop_
_geom_angle_atom_site_label_1
_geom_angle_atom_site_label_2
_geom_angle_atom_site_label_3
_geom_angle
C23 Fe1 C22 99.31(8)
C23 Fe1 C21 100.02(8)
C22 Fe1 C21 93.28(8)
C23 Fe1 C3 131.30(8)
C22 Fe1 C3 91.86(8)
C21 Fe1 C3 126.64(8)
C23 Fe1 C2 137.88(8)
C22 Fe1 C2 119.44(8)
C21 Fe1 C2 93.96(7)
C3 Fe1 C2 39.98(7)
C23 Fe1 C1 99.59(8)
C22 Fe1 C1 159.69(8)
C21 Fe1 C1 90.72(8)
C3 Fe1 C1 69.96(7)
C2 Fe1 C1 40.33(7)
C23 Fe1 C4 91.32(8)
C22 Fe1 C4 95.61(8)
C21 Fe1 C4 164.28(7)
C3 Fe1 C4 40.23(7)
C2 Fe1 C4 70.37(7)
C1 Fe1 C4 76.57(7)
O21 C21 Fe1 179.07(17)
O22 C22 Fe1 179.61(16)
O23 C23 Fe1 177.49(17)
C2 C1 C6 119.15(16)
C2 C1 Fe1 69.12(10)
C6 C1 Fe1 110.49(12)
C2 C1 H1 115.8(11)
C6 C1 H1 116.5(11)
Fe1 C1 H1 116.9(11)
C3 C2 C1 113.16(16)
C3 C2 C8 122.29(16)
C1 C2 C8 124.49(16)
C3 C2 Fe1 69.18(10)
C1 C2 Fe1 70.55(10)
C8 C2 Fe1 126.27(12)
C2 C3 C4 115.83(17)
C2 C3 Fe1 70.84(10)
C4 C3 Fe1 71.73(10)
C2 C3 H3 120.9(12)
C4 C3 H3 122.6(12)
Fe1 C3 H3 119.4(12)
C3 C4 C5 119.11(16)
C3 C4 Fe1 68.04(10)
C5 C4 Fe1 110.43(12)
C3 C4 H4 115.3(13)
C5 C4 H4 115.8(13)
Fe1 C4 H4 119.7(13)
O1 C5 C4 113.08(15)
O1 C5 C6 106.68(15)
C4 C5 C6 110.29(15)
O1 C5 H5 110.1(11)
C4 C5 H5 108.5(11)
C6 C5 H5 108.1(11)
C7 O1 C5 113.58(15)
O1 C7 H71 105.7(14)
O1 C7 H72 111.0(15)
H71 C7 H72 110(2)
O1 C7 H73 112.5(14)
H71 C7 H73 107.7(19)
H72 C7 H73 110(2)
C1 C6 C5 111.03(16)
C1 C6 H61 108.6(12)
C5 C6 H61 112.4(12)
C1 C6 H62 112.0(13)
C5 C6 H62 107.2(13)
H61 C6 H62 105.5(17)
C9 C8 C13 119.13(16)
C9 C8 C2 120.85(16)
C13 C8 C2 119.86(16)
C8 C9 C10 119.39(17)
C8 C9 C14 123.02(16)
C10 C9 C14 117.49(16)
C11 C10 C9 121.33(17)
C11 C10 H10 119.6(12)
C9 C10 H10 119.1(12)
O3 C11 C10 124.48(16)
O3 C11 C12 116.39(16)
C10 C11 C12 119.12(16)
O4 C12 C13 125.10(16)
O4 C12 C11 115.20(15)
C13 C12 C11 119.69(17)
C12 C13 C8 121.28(17)
C12 C13 H13 119.4(12)
C8 C13 H13 119.3(12)
O2 C14 C9 108.60(15)
O2 C14 H141 108.3(12)
C9 C14 H141 111.5(12)
O2 C14 H142 110.9(12)
C9 C14 H142 113.0(12)
H141 C14 H142 104.3(16)
C15 O2 C14 111.36(16)
O2 C15 H151 111.1(15)
O2 C15 H152 111.1(14)
H151 C15 H152 107(2)
O2 C15 H153 112.8(13)
H151 C15 H153 108(2)
H152 C15 H153 106.5(19)
C11 O3 C16 116.38(15)
O3 C16 H161 104.2(12)
O3 C16 H162 110.3(13)
H161 C16 H162 114.2(18)
O3 C16 H163 110.6(14)
H161 C16 H163 111.5(18)
H162 C16 H163 106.1(19)
C12 O4 C17 116.93(14)
O4 C17 H171 105.9(13)
O4 C17 H172 108.4(12)
H171 C17 H172 111.9(17)
O4 C17 H173 111.3(11)
H171 C17 H173 109.8(17)
H172 C17 H173 109.5(16)
C72 Fe2 C73 99.41(8)
C72 Fe2 C71 93.24(8)
C73 Fe2 C71 99.54(8)
C72 Fe2 C53 94.29(8)
C73 Fe2 C53 132.64(8)
C71 Fe2 C53 124.80(8)
C72 Fe2 C52 122.31(8)
C73 Fe2 C52 135.86(8)
C71 Fe2 C52 92.36(8)
C53 Fe2 C52 39.94(7)
C72 Fe2 C51 162.54(8)
C73 Fe2 C51 96.81(8)
C71 Fe2 C51 90.40(8)
C53 Fe2 C51 69.78(8)
C52 Fe2 C51 40.39(7)
C72 Fe2 C54 96.08(8)
C73 Fe2 C54 93.10(8)
C71 Fe2 C54 162.86(8)
C53 Fe2 C54 40.19(7)
C52 Fe2 C54 70.50(7)
C51 Fe2 C54 76.56(8)
O71 C71 Fe2 177.97(16)
O72 C72 Fe2 179.8(2)
O73 C73 Fe2 177.77(17)
C52 C51 C56 119.00(17)
C52 C51 Fe2 69.20(10)
C56 C51 Fe2 110.44(13)
C52 C51 H51 116.2(12)
C56 C51 H51 116.1(13)
Fe2 C51 H51 117.2(12)
C53 C52 C51 112.76(16)
C53 C52 C58 121.20(17)
C51 C52 C58 125.94(17)
C53 C52 Fe2 69.34(10)
C51 C52 Fe2 70.41(10)
C58 C52 Fe2 125.44(12)
C52 C53 C54 116.24(17)
C52 C53 Fe2 70.72(11)
C54 C53 Fe2 71.79(11)
C52 C53 H53 117.2(12)
C54 C53 H53 126.5(13)
Fe2 C53 H53 124.0(13)
C53 C54 C55 119.73(18)
C53 C54 Fe2 68.02(11)
C55 C54 Fe2 109.66(13)
C53 C54 H54 116.9(13)
C55 C54 H54 114.7(13)
Fe2 C54 H54 119.6(13)
O51 C55 C54 112.33(16)
O51 C55 C56 107.54(15)
C54 C55 C56 110.12(16)
O51 C55 H55 108.2(12)
C54 C55 H55 109.7(12)
C56 C55 H55 108.9(12)
C57 O51 C55 113.54(16)
O51 C57 H571 107.0(14)
O51 C57 H572 107.2(17)
H571 C57 H572 110(2)
O51 C57 H573 112.5(16)
H571 C57 H573 111(2)
H572 C57 H573 110(2)
C51 C56 C55 111.42(16)
C51 C56 H561 111.0(13)
C55 C56 H561 108.1(13)
C51 C56 H562 109.0(13)
C55 C56 H562 111.1(13)
H561 C56 H562 106.2(18)
C59 C58 C63 119.24(17)
C59 C58 C52 121.36(16)
C63 C58 C52 119.20(16)
C58 C59 C60 118.86(17)
C58 C59 C64 122.73(17)
C60 C59 C64 118.34(17)
C61 C60 C59 121.89(18)
C61 C60 H60 120.3(12)
C59 C60 H60 117.8(12)
O53 C61 C60 125.33(17)
O53 C61 C62 115.44(16)
C60 C61 C62 119.22(17)
O54 C62 C63 125.14(17)
O54 C62 C61 115.44(16)
C63 C62 C61 119.42(17)
C62 C63 C58 121.35(17)
C62 C63 H63 121.5(12)
C58 C63 H63 117.1(12)
O52 C64 C59 113.67(17)
O52 C64 H641 109.5(13)
C59 C64 H641 109.7(13)
O52 C64 H642 105.3(12)
C59 C64 H642 113.4(12)
H641 C64 H642 104.8(17)
C65 O52 C64 112.18(17)
O52 C65 H651 107.9(14)
O52 C65 H652 106.5(16)
H651 C65 H652 105(2)
O52 C65 H653 112.7(15)
H651 C65 H653 112(2)
H652 C65 H653 113(2)
C61 O53 C66 116.48(15)
O53 C66 H661 104.2(14)
O53 C66 H662 110.7(13)
H661 C66 H662 110.6(18)
O53 C66 H663 110.9(15)
H661 C66 H663 112(2)
H662 C66 H663 109(2)
C62 O54 C67 117.12(15)
O54 C67 H671 105.9(13)
O54 C67 H672 108.1(13)
H671 C67 H672 110.7(19)
O54 C67 H673 112.7(13)
H671 C67 H673 107.3(18)
H672 C67 H673 111.9(18)

loop_
_geom_bond_atom_site_label_1
_geom_bond_atom_site_label_2
_geom_bond_distance
Fe1 C23 1.7910(19)
Fe1 C22 1.796(2)
Fe1 C21 1.8017(19)
Fe1 C3 2.0535(18)
Fe1 C2 2.0754(17)
Fe1 C1 2.0944(18)
Fe1 C4 2.1025(19)
C21 O21 1.143(2)
C22 O22 1.145(2)
C23 O23 1.144(2)
C1 C2 1.438(2)
C1 C6 1.519(3)
C1 H1 0.976(19)
C2 C3 1.412(2)
C2 C8 1.492(2)
C3 C4 1.430(3)
C3 H3 1.01(2)
C4 C5 1.521(3)
C4 H4 0.92(2)
C5 O1 1.431(2)
C5 C6 1.528(3)
C5 H5 0.987(19)
O1 C7 1.419(2)
C7 H71 0.98(2)
C7 H72 0.94(3)
C7 H73 0.99(3)
C6 H61 1.00(2)
C6 H62 0.89(2)
C8 C9 1.394(2)
C8 C13 1.407(2)
C9 C10 1.403(2)
C9 C14 1.509(3)
C10 C11 1.390(3)
C10 H10 0.94(2)
C11 O3 1.365(2)
C11 C12 1.407(2)
C12 O4 1.371(2)
C12 C13 1.383(2)
C13 H13 0.98(2)
C14 O2 1.426(2)
C14 H141 0.98(2)
C14 H142 0.95(2)
O2 C15 1.424(2)
C15 H151 0.97(3)
C15 H152 0.97(2)
C15 H153 1.03(2)
O3 C16 1.431(2)
C16 H161 0.96(2)
C16 H162 0.96(2)
C16 H163 0.95(3)
O4 C17 1.427(2)
C17 H171 0.96(2)
C17 H172 1.00(2)
C17 H173 0.99(2)
Fe2 C72 1.791(2)
Fe2 C73 1.7913(19)
Fe2 C71 1.804(2)
Fe2 C53 2.0573(19)
Fe2 C52 2.0754(17)
Fe2 C51 2.0915(19)
Fe2 C54 2.1074(19)
C71 O71 1.137(2)
C72 O72 1.147(2)
C73 O73 1.149(2)
C51 C52 1.439(3)
C51 C56 1.512(3)
C51 H51 0.95(2)
C52 C53 1.411(3)
C52 C58 1.497(2)
C53 C54 1.432(3)
C53 H53 0.95(2)
C54 C55 1.513(3)
C54 H54 0.95(2)
C55 O51 1.436(2)
C55 C56 1.528(3)
C55 H55 1.01(2)
O51 C57 1.422(3)
C57 H571 0.96(2)
C57 H572 0.94(3)
C57 H573 1.01(3)
C56 H561 0.98(2)
C56 H562 1.02(2)
C58 C59 1.399(3)
C58 C63 1.409(3)
C59 C60 1.404(3)
C59 C64 1.516(3)
C60 C61 1.384(3)
C60 H60 0.94(2)
C61 O53 1.367(2)
C61 C62 1.409(3)
C62 O54 1.369(2)
C62 C63 1.386(2)
C63 H63 0.96(2)
C64 O52 1.426(3)
C64 H641 0.95(2)
C64 H642 1.01(2)
O52 C65 1.419(3)
C65 H651 0.95(2)
C65 H652 0.97(3)
C65 H653 0.99(3)
O53 C66 1.430(2)
C66 H661 0.94(2)
C66 H662 0.99(2)
C66 H663 0.94(3)
O54 C67 1.427(2)
C67 H671 0.97(2)
C67 H672 0.93(2)
C67 H673 0.97(2)
